data_2213259
loop_
_publ_author_name
'Yi-Feng Sun'
'Xian-Zhong Sun'
'Dong-Di Zhang'
'Yi-Ping Cui'

_publ_section_title 1,5-Dimethyl-2-phenyl-4-[(1<i>E</i>)-(2-quinolyl)methylideneamino]-1<i>H</i>-pyrazol-3(2<i>H</i>)-one
_journal_coeditor_code CV2219
_journal_issue 5
_journal_name_full 'Acta Crystallographica Section E'
_journal_page_first o2178
_journal_page_last o2179
_journal_paper_doi 10.1107/S1600536807014985
_journal_volume 63
_journal_year 2007
_chemical_formula_iupac 'C21 H18 N4 O'
_chemical_formula_moiety 'C21 H18 N4 O'
_chemical_formula_sum 'C21 H18 N4 O'
_chemical_formula_weight 342.39
_chemical_name_systematic
;
1,5-Dimethyl-2-phenyl-4-[(1E)-(2-quinolyl)methylideneamino]-
1H-pyrazol-3(2H)-one
;
_space_group_IT_number 14
_symmetry_cell_setting monoclinic
_symmetry_space_group_name_Hall '-P 2yn'
_symmetry_space_group_name_H-M 'P 1 21/n 1'
_atom_sites_solution_hydrogens difmap
_atom_sites_solution_primary direct
_atom_sites_solution_secondary difmap
_cell_angle_alpha 90.00
_cell_angle_beta 105.88(3)
_cell_angle_gamma 90.00
_cell_formula_units_Z 4
_cell_length_a 12.935(3)
_cell_length_b 7.1220(14)
_cell_length_c 20.465(4)
_cell_measurement_reflns_used 396
_cell_measurement_temperature 291(2)
_cell_measurement_theta_max 25.1
_cell_measurement_theta_min 2
_cell_volume 1813.3(7)
_computing_cell_refinement RAXIS
_computing_data_collection 'RAXIS (Rigaku, 1996)'
_computing_data_reduction RAXIS
_computing_molecular_graphics 'TEXSAN (Molecular Structure Corporation, 1999)'
_computing_publication_material TEXSAN
_computing_structure_refinement 'SHELXL97 (Sheldrick, 1997)'
_computing_structure_solution 'SHELXS97 (Sheldrick, 1997)'
_diffrn_ambient_temperature 291(2)
_diffrn_detector_area_resol_mean 0
_diffrn_measured_fraction_theta_full 0.923
_diffrn_measured_fraction_theta_max 0.923
_diffrn_measurement_device_type 'Rigaku R-AXIS-IV'
_diffrn_measurement_method 'Oscillation  frames'
_diffrn_radiation_monochromator graphite
_diffrn_radiation_source 'fine-focus sealed tube'
_diffrn_radiation_type MoK\a
_diffrn_radiation_wavelength 0.71073
_diffrn_reflns_av_R_equivalents 0.0374
_diffrn_reflns_av_sigmaI/netI 0.0443
_diffrn_reflns_limit_h_max 16
_diffrn_reflns_limit_h_min 0
_diffrn_reflns_limit_k_max 8
_diffrn_reflns_limit_k_min -8
_diffrn_reflns_limit_l_max 24
_diffrn_reflns_limit_l_min -26
_diffrn_reflns_number 5958
_diffrn_reflns_theta_full 27.00
_diffrn_reflns_theta_max 27.00
_diffrn_reflns_theta_min 1.68
_diffrn_standards_decay_% 0
_diffrn_standards_interval_time 0
_diffrn_standards_number 0
_exptl_absorpt_coefficient_mu 0.080
_exptl_absorpt_correction_T_max 0.9865
_exptl_absorpt_correction_T_min 0.9841
_exptl_absorpt_correction_type multi-scan
_exptl_absorpt_process_details '(SADABS; Sheldrick, 1996)'
_exptl_crystal_colour Orange
_exptl_crystal_density_diffrn 1.254
_exptl_crystal_density_method 'not measured'
_exptl_crystal_description prismatic
_exptl_crystal_F_000 720
_exptl_crystal_size_max 0.20
_exptl_crystal_size_mid 0.18
_exptl_crystal_size_min 0.17
_refine_diff_density_max 0.285
_refine_diff_density_min -0.242
_refine_ls_extinction_coef 0.0102(18)
_refine_ls_extinction_method SHELXL97
_refine_ls_goodness_of_fit_ref 1.059
_refine_ls_hydrogen_treatment constr
_refine_ls_matrix_type full
_refine_ls_number_parameters 236
_refine_ls_number_reflns 3655
_refine_ls_number_restraints 0
_refine_ls_restrained_S_all 1.059
_refine_ls_R_factor_all 0.0960
_refine_ls_R_factor_gt 0.0590
_refine_ls_shift/su_max 0.000
_refine_ls_shift/su_mean 0.000
_refine_ls_structure_factor_coef Fsqd
_refine_ls_weighting_details 'calc w=1/[\s^2^(Fo^2^)+(0.082P)^2^+0.249P] where P=(Fo^2^+2Fc^2^)/3'
_refine_ls_weighting_scheme calc
_refine_ls_wR_factor_gt 0.1463
_refine_ls_wR_factor_ref 0.1647
_reflns_number_gt 2472
_reflns_number_total 3655
_reflns_threshold_expression I>2\s(I)
_cod_data_source_file cv2219.cif
_cod_data_source_block I
_cod_depositor_comments
;
The following automatic conversions were performed:
'_symmetry_cell_setting' value 'Monoclinic' changed to 'monoclinic'
according to '/home/saulius/struct/CIF-dictionaries/cif_core.dic'
dictionary named 'cif_core.dic' version 2.4.1 from 2010-06-29.

Automatic conversion script
Id: cif_fix_enum 1527 2010-12-29 10:47:43Z saulius 

The following automatic conversions were performed:

'_symmetry_cell_setting' value 'Monoclinic' changed to 'monoclinic'
according to /home/saulius/struct/CIF-dictionaries/cif_core.dic
dictionary named 'cif_core.dic' version 2.4.1 from 2010-06-29.

Automatic conversion script
Id: cif_fix_values 1715 2011-07-08 13:25:40Z adriana 
;
_cod_original_cell_volume 1813.4(6)
_cod_original_sg_symbol_Hall '-P 2yn '
_cod_original_sg_symbol_H-M 'P 21/n'
_cod_database_code 2213259
_cod_database_fobs_code 2213259

loop_
_symmetry_equiv_pos_as_xyz
'x, y, z'
'-x+1/2, y+1/2, -z+1/2'
'-x, -y, -z'
'x-1/2, -y-1/2, z-1/2'

loop_
_atom_site_type_symbol
_atom_site_label
_atom_site_fract_x
_atom_site_fract_y
_atom_site_fract_z
_atom_site_U_iso_or_equiv
_atom_site_adp_type
_atom_site_calc_flag
_atom_site_refinement_flags
_atom_site_occupancy
O O1 1.34005(14) 0.8905(2) 0.12424(9) 0.0633(5) Uani d . 1
N N1 1.39316(16) 1.3260(2) 0.20062(10) 0.0499(5) Uani d . 1
N N2 1.42553(15) 1.1592(2) 0.17535(10) 0.0491(5) Uani d . 1
N N3 1.13568(15) 1.1294(2) 0.12529(9) 0.0470(5) Uani d . 1
N N4 0.96369(15) 0.7576(2) 0.05078(10) 0.0482(5) Uani d . 1
C C1 1.33445(18) 1.0529(3) 0.14400(11) 0.0466(5) Uani d . 1
C C2 1.24482(18) 1.1698(3) 0.14559(11) 0.0423(5) Uani d . 1
C C3 1.28438(18) 1.3342(3) 0.17756(11) 0.0441(5) Uani d . 1
C C4 1.2224(2) 1.5018(3) 0.18759(13) 0.0607(7) Uani d . 1
H H4A 1.2709 1.5964 0.2116 0.091 Uiso calc R 1
H H4B 1.1735 1.4675 0.2134 0.091 Uiso calc R 1
H H4C 1.1826 1.5500 0.1442 0.091 Uiso calc R 1
C C5 1.4653(2) 1.4871(3) 0.20993(14) 0.0649(7) Uani d . 1
H H5A 1.4338 1.5911 0.2273 0.097 Uiso calc R 1
H H5B 1.4770 1.5210 0.1671 0.097 Uiso calc R 1
H H5C 1.5328 1.4552 0.2415 0.097 Uiso calc R 1
C C6 1.52433(18) 1.0716(3) 0.21057(11) 0.0446(5) Uani d . 1
C C7 1.56376(19) 1.0780(3) 0.28059(12) 0.0528(6) Uani d . 1
H H7A 1.5284 1.1477 0.3063 0.063 Uiso calc R 1
C C8 1.6556(2) 0.9801(4) 0.31174(14) 0.0622(7) Uani d . 1
H H8A 1.6830 0.9846 0.3587 0.075 Uiso calc R 1
C C9 1.7075(2) 0.8751(4) 0.27347(16) 0.0692(8) Uani d . 1
H H9A 1.7691 0.8076 0.2948 0.083 Uiso calc R 1
C C10 1.6680(2) 0.8704(4) 0.20377(16) 0.0701(8) Uani d . 1
H H10A 1.7033 0.8002 0.1781 0.084 Uiso calc R 1
C C11 1.5770(2) 0.9684(3) 0.17212(14) 0.0595(6) Uani d . 1
H H11A 1.5508 0.9657 0.1250 0.071 Uiso calc R 1
C C12 1.10228(18) 0.9729(3) 0.09698(11) 0.0481(5) Uani d . 1
H H12A 1.1515 0.8871 0.0889 0.058 Uiso calc R 1
C C13 0.98779(18) 0.9264(3) 0.07711(11) 0.0439(5) Uani d . 1
C C14 0.9095(2) 1.0564(3) 0.08537(13) 0.0544(6) Uani d . 1
H H14A 0.9301 1.1739 0.1043 0.065 Uiso calc R 1
C C15 0.8048(2) 1.0080(3) 0.06554(13) 0.0598(7) Uani d . 1
H H15A 0.7526 1.0922 0.0708 0.072 Uiso calc R 1
C C16 0.77453(19) 0.8293(3) 0.03683(11) 0.0505(6) Uani d . 1
C C17 0.85733(19) 0.7074(3) 0.03051(11) 0.0469(5) Uani d . 1
C C18 0.8308(2) 0.5280(3) 0.00129(12) 0.0560(6) Uani d . 1
H H18A 0.8848 0.4478 -0.0038 0.067 Uiso calc R 1
C C19 0.7264(2) 0.4724(4) -0.01941(13) 0.0654(7) Uani d . 1
H H19A 0.7096 0.3532 -0.0378 0.078 Uiso calc R 1
C C20 0.6438(2) 0.5923(4) -0.01339(14) 0.0691(8) Uani d . 1
H H20A 0.5727 0.5526 -0.0282 0.083 Uiso calc R 1
C C21 0.6669(2) 0.7667(4) 0.01404(14) 0.0640(7) Uani d . 1
H H21A 0.6114 0.8453 0.0178 0.077 Uiso calc R 1

loop_
_atom_site_aniso_label
_atom_site_aniso_U_11
_atom_site_aniso_U_22
_atom_site_aniso_U_33
_atom_site_aniso_U_12
_atom_site_aniso_U_13
_atom_site_aniso_U_23
O1 0.0595(11) 0.0411(8) 0.0806(13) 0.0016(7) 0.0045(9) -0.0197(8)
N1 0.0559(13) 0.0349(9) 0.0570(12) -0.0013(8) 0.0123(9) -0.0100(8)
N2 0.0492(11) 0.0366(9) 0.0568(12) 0.0012(8) 0.0062(9) -0.0109(8)
N3 0.0518(12) 0.0417(9) 0.0450(11) -0.0008(8) 0.0088(9) 0.0003(8)
N4 0.0538(12) 0.0412(9) 0.0479(11) -0.0019(8) 0.0113(9) -0.0008(8)
C1 0.0527(14) 0.0376(10) 0.0466(13) -0.0013(9) 0.0087(10) -0.0067(9)
C2 0.0475(13) 0.0374(10) 0.0395(12) -0.0002(9) 0.0076(9) -0.0011(8)
C3 0.0505(14) 0.0396(10) 0.0406(12) 0.0005(9) 0.0096(10) -0.0019(9)
C4 0.0675(17) 0.0477(12) 0.0661(17) 0.0059(12) 0.0171(13) -0.0126(11)
C5 0.0638(16) 0.0427(12) 0.0809(19) -0.0105(12) 0.0073(14) -0.0096(12)
C6 0.0446(12) 0.0382(10) 0.0501(13) -0.0037(9) 0.0116(10) -0.0039(9)
C7 0.0516(14) 0.0525(12) 0.0546(15) -0.0024(11) 0.0152(11) -0.0040(10)
C8 0.0565(15) 0.0646(15) 0.0610(16) -0.0019(12) 0.0085(12) 0.0054(12)
C9 0.0525(16) 0.0599(15) 0.090(2) 0.0081(12) 0.0114(15) 0.0088(14)
C10 0.0650(18) 0.0644(15) 0.086(2) 0.0132(13) 0.0291(16) -0.0068(14)
C11 0.0642(16) 0.0577(14) 0.0579(15) 0.0053(12) 0.0190(13) -0.0068(11)
C12 0.0508(14) 0.0418(11) 0.0491(13) 0.0001(10) 0.0090(10) -0.0009(9)
C13 0.0506(13) 0.0406(10) 0.0392(12) -0.0030(9) 0.0100(10) 0.0016(9)
C14 0.0574(15) 0.0419(11) 0.0639(16) -0.0014(10) 0.0164(12) -0.0083(10)
C15 0.0576(16) 0.0548(13) 0.0699(17) 0.0048(12) 0.0223(13) -0.0080(12)
C16 0.0526(15) 0.0565(13) 0.0441(13) -0.0051(11) 0.0160(11) -0.0020(10)
C17 0.0541(15) 0.0462(11) 0.0404(12) -0.0056(10) 0.0130(10) 0.0001(9)
C18 0.0661(16) 0.0485(12) 0.0537(15) -0.0081(11) 0.0168(12) -0.0076(10)
C19 0.0792(19) 0.0606(15) 0.0582(16) -0.0234(14) 0.0219(14) -0.0110(12)
C20 0.0599(17) 0.0872(19) 0.0617(17) -0.0279(15) 0.0190(13) -0.0123(14)
C21 0.0525(16) 0.0794(17) 0.0639(17) -0.0059(13) 0.0222(13) -0.0091(13)

loop_
_atom_type_symbol
_atom_type_description
_atom_type_scat_dispersion_real
_atom_type_scat_dispersion_imag
_atom_type_scat_source
C C 0.0033 0.0016 'International Tables Vol C Tables 4.2.6.8 and 6.1.1.4'
H H 0.0000 0.0000 'International Tables Vol C Tables 4.2.6.8 and 6.1.1.4'
N N 0.0061 0.0033 'International Tables Vol C Tables 4.2.6.8 and 6.1.1.4'
O O 0.0106 0.0060 'International Tables Vol C Tables 4.2.6.8 and 6.1.1.4'

loop_
_geom_angle_atom_site_label_1
_geom_angle_atom_site_label_2
_geom_angle_atom_site_label_3
_geom_angle
C3 N1 N2 107.04(16)
C3 N1 C5 125.28(18)
N2 N1 C5 117.96(19)
C1 N2 N1 109.14(18)
C1 N2 C6 121.35(16)
N1 N2 C6 119.97(17)
C12 N3 C2 120.48(19)
C13 N4 C17 117.79(19)
O1 C1 N2 122.7(2)
O1 C1 C2 132.2(2)
N2 C1 C2 105.06(17)
C3 C2 N3 122.44(19)
C3 C2 C1 107.93(19)
N3 C2 C1 129.40(18)
N1 C3 C2 110.24(18)
N1 C3 C4 122.30(19)
C2 C3 C4 127.5(2)
C3 C4 H4A 109.5
C3 C4 H4B 109.5
H4A C4 H4B 109.5
C3 C4 H4C 109.5
H4A C4 H4C 109.5
H4B C4 H4C 109.5
N1 C5 H5A 109.5
N1 C5 H5B 109.5
H5A C5 H5B 109.5
N1 C5 H5C 109.5
H5A C5 H5C 109.5
H5B C5 H5C 109.5
C7 C6 C11 120.4(2)
C7 C6 N2 122.3(2)
C11 C6 N2 117.2(2)
C8 C7 C6 119.4(2)
C8 C7 H7A 120.3
C6 C7 H7A 120.3
C7 C8 C9 120.3(3)
C7 C8 H8A 119.9
C9 C8 H8A 119.9
C10 C9 C8 120.0(3)
C10 C9 H9A 120.0
C8 C9 H9A 120.0
C11 C10 C9 120.3(3)
C11 C10 H10A 119.8
C9 C10 H10A 119.8
C10 C11 C6 119.7(2)
C10 C11 H11A 120.2
C6 C11 H11A 120.2
N3 C12 C13 121.0(2)
N3 C12 H12A 119.5
C13 C12 H12A 119.5
N4 C13 C14 123.2(2)
N4 C13 C12 115.4(2)
C14 C13 C12 121.43(19)
C15 C14 C13 119.3(2)
C15 C14 H14A 120.3
C13 C14 H14A 120.3
C14 C15 C16 119.8(2)
C14 C15 H15A 120.1
C16 C15 H15A 120.1
C17 C16 C15 117.5(2)
C17 C16 C21 118.6(2)
C15 C16 C21 123.8(2)
N4 C17 C16 122.39(19)
N4 C17 C18 118.1(2)
C16 C17 C18 119.5(2)
C19 C18 C17 120.1(2)
C19 C18 H18A 120.0
C17 C18 H18A 120.0
C18 C19 C20 120.8(2)
C18 C19 H19A 119.6
C20 C19 H19A 119.6
C21 C20 C19 120.4(3)
C21 C20 H20A 119.8
C19 C20 H20A 119.8
C20 C21 C16 120.5(3)
C20 C21 H21A 119.7
C16 C21 H21A 119.7

loop_
_geom_bond_atom_site_label_1
_geom_bond_atom_site_label_2
_geom_bond_distance
O1 C1 1.234(2)
N1 C3 1.357(3)
N1 N2 1.404(2)
N1 C5 1.458(3)
N2 C1 1.400(3)
N2 C6 1.428(3)
N3 C12 1.276(3)
N3 C2 1.388(3)
N4 C13 1.319(3)
N4 C17 1.371(3)
C1 C2 1.435(3)
C2 C3 1.370(3)
C3 C4 1.484(3)
C4 H4A 0.9600
C4 H4B 0.9600
C4 H4C 0.9600
C5 H5A 0.9600
C5 H5B 0.9600
C5 H5C 0.9600
C6 C7 1.384(3)
C6 C11 1.385(3)
C7 C8 1.375(3)
C7 H7A 0.9300
C8 C9 1.382(4)
C8 H8A 0.9300
C9 C10 1.378(4)
C9 H9A 0.9300
C10 C11 1.369(4)
C10 H10A 0.9300
C11 H11A 0.9300
C12 C13 1.462(3)
C12 H12A 0.9300
C13 C14 1.416(3)
C14 C15 1.349(4)
C14 H14A 0.9300
C15 C16 1.412(3)
C15 H15A 0.9300
C16 C17 1.412(3)
C16 C21 1.414(3)
C17 C18 1.413(3)
C18 C19 1.359(4)
C18 H18A 0.9300
C19 C20 1.399(4)
C19 H19A 0.9300
C20 C21 1.362(4)
C20 H20A 0.9300
C21 H21A 0.9300

loop_
_geom_hbond_atom_site_label_D
_geom_hbond_atom_site_label_H
_geom_hbond_atom_site_label_A
_geom_hbond_site_symmetry_A
_geom_hbond_distance_DH
_geom_hbond_distance_HA
_geom_hbond_distance_DA
_geom_hbond_angle_DHA
_geom_hbond_publ_flag
C12 H12A O1 . 0.93 2.35 3.029(3) 130.0 n
C19 H19A O1 3_765 0.93 2.44 3.318(3) 159 y

loop_
_cod_related_entry_id
_cod_related_entry_database
_cod_related_entry_code
1 ChemSpider 30655217
